data_4038686
loop_
_publ_author_name
'Jiang, Ying'
'Yang, Yang'
'He, Qing'
'Du, Wei'
'Chen, Ying-Chun'

_publ_section_title
;
 Asymmetric Intramolecular Rauhut--Currier Reaction and Its Desymmetric
 Version via Double Thiol/Phase-Transfer Catalysis
;
_journal_name_full 'The Journal of Organic Chemistry'
_journal_paper_doi 10.1021/acs.joc.0c01293
_journal_year 2020
_chemical_absolute_configuration ad
_chemical_formula_moiety 'C27 H27 N O4'
_chemical_formula_sum 'C27 H27 N O4'
_chemical_formula_weight 429.49
_space_group_crystal_system orthorhombic
_space_group_IT_number 19
_space_group_name_Hall 'P 2ac 2ab'
_space_group_name_H-M_alt 'P 21 21 21'
_atom_sites_solution_hydrogens geom
_atom_sites_solution_primary direct
_audit_creation_date 2019-04-19
_audit_creation_method
;
Olex2 1.2
(compiled 2016.02.19 svn.r3266 for OlexSys, GUI svn.r5155)
;
_cell_angle_alpha 90
_cell_angle_beta 90
_cell_angle_gamma 90
_cell_formula_units_Z 4
_cell_length_a 10.3861(2)
_cell_length_b 11.8749(3)
_cell_length_c 19.6542(5)
_cell_measurement_reflns_used 4956
_cell_measurement_temperature 295.8(5)
_cell_measurement_theta_max 72.2790
_cell_measurement_theta_min 6.1280
_cell_volume 2424.03(10)
_computing_cell_refinement
;
CrysAlisPro, Agilent Technologies,
Version 1.171.37.35 (release 13-08-2014 CrysAlis171 .NET)
(compiled Aug 13 2014,18:06:01)
;
_computing_data_collection
;
CrysAlisPro, Agilent Technologies,
Version 1.171.37.35 (release 13-08-2014 CrysAlis171 .NET)
(compiled Aug 13 2014,18:06:01)
;
_computing_data_reduction
;
CrysAlisPro, Agilent Technologies,
Version 1.171.37.35 (release 13-08-2014 CrysAlis171 .NET)
(compiled Aug 13 2014,18:06:01)
;
_computing_molecular_graphics 'Olex2 (Dolomanov et al., 2009)'
_computing_publication_material 'Olex2 (Dolomanov et al., 2009)'
_computing_structure_refinement 'ShelXL (Sheldrick, 2015)'
_computing_structure_solution 'ShelXT (Sheldrick, 2015)'
_diffrn_ambient_environment air
_diffrn_ambient_temperature 295.8(5)
_diffrn_detector 'CCD plate'
_diffrn_detector_area_resol_mean 15.9595
_diffrn_detector_type EosS2
_diffrn_measured_fraction_theta_full 0.999
_diffrn_measured_fraction_theta_max 0.986
_diffrn_measurement_details
;
#__ type_ start__ end____ width___ exp.time_
  1 omega    1.00   75.00   1.0000    2.1200
omega____ theta____ kappa____ phi______ frames
    -       36.1671  -99.0000  -90.0000 74

#__ type_ start__ end____ width___ exp.time_
  2 omega    9.00  104.00   1.0000    2.1200
omega____ theta____ kappa____ phi______ frames
    -       36.1671   77.0000 -150.0000 95

#__ type_ start__ end____ width___ exp.time_
  3 omega  -31.00   53.00   1.0000    2.1200
omega____ theta____ kappa____ phi______ frames
    -       36.1671  -57.0000 -180.0000 84

#__ type_ start__ end____ width___ exp.time_
  4 omega  -31.00   53.00   1.0000    2.1200
omega____ theta____ kappa____ phi______ frames
    -       36.1671  -57.0000    0.0000 84

#__ type_ start__ end____ width___ exp.time_
  5 omega   23.00   90.00   1.0000    2.1200
omega____ theta____ kappa____ phi______ frames
    -       36.1671 -125.0000 -180.0000 67

#__ type_ start__ end____ width___ exp.time_
  6 omega   17.00  105.00   1.0000    2.1200
omega____ theta____ kappa____ phi______ frames
    -       36.1671   38.0000 -120.0000 88

#__ type_ start__ end____ width___ exp.time_
  7 omega   40.00  135.00   1.0000    8.4800
omega____ theta____ kappa____ phi______ frames
    -      108.0000  -77.0000  -60.0000 95

#__ type_ start__ end____ width___ exp.time_
  8 omega   39.00  109.00   1.0000    8.4800
omega____ theta____ kappa____ phi______ frames
    -      108.0000  -94.0000 -150.0000 70

#__ type_ start__ end____ width___ exp.time_
  9 omega   40.00   98.00   1.0000    8.4800
omega____ theta____ kappa____ phi______ frames
    -      108.0000  -45.0000 -150.0000 58

#__ type_ start__ end____ width___ exp.time_
 10 omega   91.00  176.00   1.0000    8.4800
omega____ theta____ kappa____ phi______ frames
    -      108.0000   45.0000   90.0000 85

#__ type_ start__ end____ width___ exp.time_
 11 omega   38.00   91.00   1.0000    8.4800
omega____ theta____ kappa____ phi______ frames
    -      108.0000  -30.0000  -90.0000 53

#__ type_ start__ end____ width___ exp.time_
 12 omega   38.00   91.00   1.0000    8.4800
omega____ theta____ kappa____ phi______ frames
    -      108.0000  -30.0000 -180.0000 53

#__ type_ start__ end____ width___ exp.time_
 13 omega   39.00  109.00   1.0000    8.4800
omega____ theta____ kappa____ phi______ frames
    -      108.0000  -94.0000  120.0000 70

#__ type_ start__ end____ width___ exp.time_
 14 omega  100.00  150.00   1.0000    8.4800
omega____ theta____ kappa____ phi______ frames
    -      108.0000  111.0000  150.0000 50
;
_diffrn_measurement_device 'four-circle diffractometer'
_diffrn_measurement_device_type 'New Gemini, Dual, Cu at zero, EosS2'
_diffrn_measurement_method '\w scans'
_diffrn_orient_matrix_UB_11 0.0196338000
_diffrn_orient_matrix_UB_12 0.0236532000
_diffrn_orient_matrix_UB_13 0.0763735000
_diffrn_orient_matrix_UB_21 -0.0376210000
_diffrn_orient_matrix_UB_22 0.1240755000
_diffrn_orient_matrix_UB_23 -0.0113377000
_diffrn_orient_matrix_UB_31 -0.1421263000
_diffrn_orient_matrix_UB_32 -0.0296170000
_diffrn_orient_matrix_UB_33 0.0134984000
_diffrn_radiation_monochromator graphite
_diffrn_radiation_probe x-ray
_diffrn_radiation_type CuK\a
_diffrn_radiation_wavelength 1.54184
_diffrn_reflns_av_R_equivalents 0.0286
_diffrn_reflns_av_unetI/netI 0.0268
_diffrn_reflns_Laue_measured_fraction_full 0.999
_diffrn_reflns_Laue_measured_fraction_max 0.986
_diffrn_reflns_limit_h_max 9
_diffrn_reflns_limit_h_min -12
_diffrn_reflns_limit_k_max 11
_diffrn_reflns_limit_k_min -14
_diffrn_reflns_limit_l_max 24
_diffrn_reflns_limit_l_min -19
_diffrn_reflns_number 11446
_diffrn_reflns_point_group_measured_fraction_full 0.999
_diffrn_reflns_point_group_measured_fraction_max 0.976
_diffrn_reflns_theta_full 67.684
_diffrn_reflns_theta_max 72.604
_diffrn_reflns_theta_min 4.816
_diffrn_source 'Enhance (Cu) X-ray Source'
_exptl_absorpt_coefficient_mu 0.633
_exptl_absorpt_correction_T_max 1.00000
_exptl_absorpt_correction_T_min 0.60845
_exptl_absorpt_correction_type multi-scan
_exptl_absorpt_process_details
;
CrysAlisPro, Agilent Technologies,
Version 1.171.37.35 (release 13-08-2014 CrysAlis171 .NET)
(compiled Aug 13 2014,18:06:01)
Empirical absorption correction using spherical harmonics,
 implemented in SCALE3 ABSPACK scaling algorithm.
;
_exptl_crystal_colour 'clear light colourless'
_exptl_crystal_colour_lustre clear
_exptl_crystal_colour_modifier light
_exptl_crystal_colour_primary colourless
_exptl_crystal_density_diffrn 1.177
_exptl_crystal_description needle
_exptl_crystal_F_000 912
_exptl_crystal_size_max 0.7
_exptl_crystal_size_mid 0.35
_exptl_crystal_size_min 0.3
_refine_diff_density_max 0.221
_refine_diff_density_min -0.362
_refine_diff_density_rms 0.081
_refine_ls_abs_structure_details
;
 Flack x determined using 1714 quotients [(I+)-(I-)]/[(I+)+(I-)]
 (Parsons, Flack and Wagner, Acta Cryst. B69 (2013) 249-259).
;
_refine_ls_abs_structure_Flack -0.06(14)
_refine_ls_extinction_method none
_refine_ls_goodness_of_fit_ref 1.052
_refine_ls_hydrogen_treatment constr
_refine_ls_matrix_type full
_refine_ls_number_parameters 292
_refine_ls_number_reflns 4704
_refine_ls_number_restraints 0
_refine_ls_restrained_S_all 1.052
_refine_ls_R_factor_all 0.0677
_refine_ls_R_factor_gt 0.0646
_refine_ls_shift/su_max 0.000
_refine_ls_shift/su_mean 0.000
_refine_ls_structure_factor_coef Fsqd
_refine_ls_weighting_details 'w=1/[\s^2^(Fo^2^)+(0.1229P)^2^+0.0866P] where P=(Fo^2^+2Fc^2^)/3'
_refine_ls_weighting_scheme calc
_refine_ls_wR_factor_gt 0.1640
_refine_ls_wR_factor_ref 0.1702
_reflns_Friedel_coverage 0.745
_reflns_Friedel_fraction_full 0.999
_reflns_Friedel_fraction_max 0.964
_reflns_number_gt 4365
_reflns_number_total 4704
_reflns_threshold_expression 'I > 2\s(I)'
_cod_data_source_file jo0c01293_si_002.cif
_cod_data_source_block 8
_cod_original_cell_volume 2424.03(11)
_cod_database_code 4038686
_shelx_space_group_comment
;
The symmetry employed for this shelxl refinement is uniquely defined
by the following loop, which should always be used as a source of
symmetry information in preference to the above space-group names.
They are only intended as comments.
;
_reflns_odcompleteness_completeness 99.80
_reflns_odcompleteness_iscentric 1
_reflns_odcompleteness_theta 66.97
_olex2_refinement_description
;
1. Fixed Uiso
 At 1.2 times of:
  All C(H) groups, All C(H,H) groups
 At 1.5 times of:
  All C(H,H,H) groups
2.a Ternary CH refined with riding coordinates:
 C00D(H00D)
2.b Secondary CH2 refined with riding coordinates:
 C00B(H00A,H00B), C00G(H00C,H00E), C00I(H00F,H00G)
2.c Aromatic/amide H refined with riding coordinates:
 C008(H008), C00J(H00J), C00K(H00K), C00L(H00L), C00N(H00N), C00O(H00O),
 C00P(H00P), C00Q(H00Q), C00R(H00R), C00S(H00S), C00V(H00W)
2.d Idealised Me refined as rotating group:
 C00T(H00H,H00I,H00M), C00U(H00T,H00U,H00V), C00W(H00X,H00Y,H)
;
_shelx_shelxl_version_number 2014/7
_olex2_date_sample_data_collection 2019-04-19
_olex2_submission_special_instructions 'No special instructions were received'

loop_
_space_group_symop_operation_xyz
'x, y, z'
'-x+1/2, -y, z+1/2'
'-x, y+1/2, -z+1/2'
'x+1/2, -y+1/2, -z'

loop_
_atom_site_label
_atom_site_type_symbol
_atom_site_fract_x
_atom_site_fract_y
_atom_site_fract_z
_atom_site_U_iso_or_equiv
_atom_site_adp_type
_atom_site_occupancy
_atom_site_site_symmetry_order
_atom_site_calc_flag
_atom_site_refinement_flags_posn
_atom_site_refinement_flags_adp
_atom_site_refinement_flags_occupancy
_atom_site_disorder_assembly
_atom_site_disorder_group
O001 O 0.5509(2) 0.2226(2) 0.72592(10) 0.0660(6) Uani 1 1 d . . . . .
O002 O 0.6968(2) 0.4958(2) 0.55062(13) 0.0715(6) Uani 1 1 d . . . . .
O003 O 0.6899(3) 0.2423(3) 0.38477(14) 0.0913(9) Uani 1 1 d . . . . .
O004 O 0.3894(3) 0.1032(3) 0.70348(13) 0.0808(8) Uani 1 1 d . . . . .
C005 C 0.5256(2) 0.1649(2) 0.61231(13) 0.0470(5) Uani 1 1 d . . . . .
C006 C 0.5379(2) 0.1965(2) 0.46842(14) 0.0479(5) Uani 1 1 d . . . . .
N007 N 0.7590(3) 0.0865(4) 0.60797(18) 0.0907(12) Uani 1 1 d . . . . .
C008 C 0.4726(3) 0.1084(2) 0.49306(14) 0.0497(5) Uani 1 1 d . . . . .
H008 H 0.4458 0.0534 0.4625 0.060 Uiso 1 1 calc R . . . .
C009 C 0.6585(3) 0.1215(3) 0.61070(15) 0.0580(7) Uani 1 1 d . . . . .
C00A C 0.5939(3) 0.6189(2) 0.47388(15) 0.0579(7) Uani 1 1 d . . . . .
C00B C 0.5451(3) 0.4067(2) 0.47925(16) 0.0582(7) Uani 1 1 d . . . . .
H00A H 0.5602 0.4004 0.4307 0.070 Uiso 1 1 calc R . . . .
H00B H 0.4539 0.4203 0.4859 0.070 Uiso 1 1 calc R . . . .
C00C C 0.6190(3) 0.5064(2) 0.50587(14) 0.0502(6) Uani 1 1 d . . . . .
C00D C 0.5804(2) 0.2940(2) 0.51306(14) 0.0489(6) Uani 1 1 d . . . . .
H00D H 0.6744 0.2908 0.5171 0.059 Uiso 1 1 calc R . . . .
C00E C 0.5295(3) 0.1219(2) 0.34428(13) 0.0525(6) Uani 1 1 d . . . . .
C00F C 0.4782(3) 0.1590(3) 0.68660(15) 0.0543(6) Uani 1 1 d . . . . .
C00G C 0.5238(3) 0.2867(2) 0.58445(14) 0.0507(6) Uani 1 1 d . . . . .
H00C H 0.4358 0.3140 0.5836 0.061 Uiso 1 1 calc R . . . .
H00E H 0.5728 0.3350 0.6147 0.061 Uiso 1 1 calc R . . . .
C00H C 0.5918(3) 0.1919(3) 0.39765(15) 0.0554(6) Uani 1 1 d . . . . .
C00I C 0.4399(3) 0.0923(2) 0.56652(15) 0.0544(6) Uani 1 1 d . . . . .
H00F H 0.4508 0.0136 0.5785 0.065 Uiso 1 1 calc R . . . .
H00G H 0.3504 0.1122 0.5739 0.065 Uiso 1 1 calc R . . . .
C00J C 0.6641(5) 0.7100(3) 0.4959(2) 0.0820(11) Uani 1 1 d . . . . .
H00J H 0.7248 0.7017 0.5304 0.098 Uiso 1 1 calc R . . . .
C00K C 0.3980(3) 0.1053(3) 0.34012(16) 0.0628(7) Uani 1 1 d . . . . .
H00K H 0.3438 0.1417 0.3707 0.075 Uiso 1 1 calc R . . . .
C00L C 0.5042(4) 0.6332(3) 0.4224(2) 0.0757(10) Uani 1 1 d . . . . .
H00L H 0.4561 0.5719 0.4075 0.091 Uiso 1 1 calc R . . . .
C00M C 0.5298(4) 0.2277(3) 0.80087(17) 0.0718(9) Uani 1 1 d . . . . .
C00N C 0.5553(8) 0.8277(4) 0.4146(3) 0.115(2) Uani 1 1 d . . . . .
H00N H 0.5435 0.8979 0.3946 0.138 Uiso 1 1 calc R . . . .
C00O C 0.6071(4) 0.0698(4) 0.29680(18) 0.0751(9) Uani 1 1 d . . . . .
H00O H 0.6956 0.0818 0.2973 0.090 Uiso 1 1 calc R . . . .
C00P C 0.3462(4) 0.0357(4) 0.29131(19) 0.0845(12) Uani 1 1 d . . . . .
H00P H 0.2575 0.0255 0.2892 0.101 Uiso 1 1 calc R . . . .
C00Q C 0.6434(7) 0.8155(3) 0.4659(3) 0.111(2) Uani 1 1 d . . . . .
H00Q H 0.6897 0.8777 0.4810 0.134 Uiso 1 1 calc R . . . .
C00R C 0.4234(6) -0.0179(5) 0.2465(2) 0.0992(15) Uani 1 1 d . . . . .
H00R H 0.3880 -0.0666 0.2146 0.119 Uiso 1 1 calc R . . . .
C00S C 0.5526(6) -0.0009(5) 0.2481(2) 0.1034(16) Uani 1 1 d . . . . .
H00S H 0.6050 -0.0366 0.2164 0.124 Uiso 1 1 calc R . . . .
C00T C 0.6383(7) 0.3038(5) 0.8240(2) 0.1078(18) Uani 1 1 d . . . . .
H00H H 0.7194 0.2714 0.8111 0.162 Uiso 1 1 calc GR . . . .
H00I H 0.6352 0.3119 0.8726 0.162 Uiso 1 1 calc GR . . . .
H00M H 0.6292 0.3764 0.8031 0.162 Uiso 1 1 calc GR . . . .
C00U C 0.5429(6) 0.1124(4) 0.8310(2) 0.0932(13) Uani 1 1 d . . . . .
H00T H 0.4765 0.0644 0.8132 0.140 Uiso 1 1 calc GR . . . .
H00U H 0.5350 0.1169 0.8796 0.140 Uiso 1 1 calc GR . . . .
H00V H 0.6257 0.0818 0.8194 0.140 Uiso 1 1 calc GR . . . .
C00V C 0.4851(6) 0.7384(4) 0.3927(3) 0.1023(15) Uani 1 1 d . . . . .
H00W H 0.4249 0.7474 0.3581 0.123 Uiso 1 1 calc R . . . .
C00W C 0.3998(7) 0.2792(7) 0.8139(3) 0.128(2) Uani 1 1 d . . . . .
H00X H 0.3927 0.3489 0.7894 0.191 Uiso 1 1 calc GR . . . .
H00Y H 0.3899 0.2933 0.8617 0.191 Uiso 1 1 calc GR . . . .
H H 0.3338 0.2284 0.7989 0.191 Uiso 1 1 calc GR . . . .

loop_
_atom_site_aniso_label
_atom_site_aniso_U_11
_atom_site_aniso_U_22
_atom_site_aniso_U_33
_atom_site_aniso_U_23
_atom_site_aniso_U_13
_atom_site_aniso_U_12
O001 0.0774(14) 0.0736(13) 0.0471(11) 0.0004(9) 0.0094(10) -0.0128(11)
O002 0.0731(14) 0.0625(12) 0.0790(15) 0.0019(11) -0.0281(12) -0.0088(11)
O003 0.0752(15) 0.126(2) 0.0731(15) -0.0071(16) 0.0152(12) -0.0476(17)
O004 0.0736(14) 0.107(2) 0.0614(13) 0.0079(13) 0.0132(11) -0.0270(15)
C005 0.0440(12) 0.0517(12) 0.0454(12) 0.0058(10) 0.0030(10) 0.0024(10)
C006 0.0438(12) 0.0508(12) 0.0493(13) 0.0045(10) -0.0032(10) -0.0007(10)
N007 0.0643(17) 0.131(3) 0.0764(19) 0.026(2) 0.0104(15) 0.0387(19)
C008 0.0481(12) 0.0484(12) 0.0525(13) -0.0001(10) -0.0006(11) -0.0034(10)
C009 0.0573(16) 0.0679(16) 0.0489(13) 0.0140(13) 0.0051(12) 0.0094(13)
C00A 0.0682(17) 0.0504(13) 0.0550(15) 0.0014(12) 0.0124(13) 0.0007(12)
C00B 0.0625(16) 0.0544(14) 0.0578(15) 0.0109(12) -0.0159(13) -0.0056(12)
C00C 0.0505(13) 0.0524(13) 0.0478(13) 0.0007(11) 0.0012(11) 0.0003(11)
C00D 0.0479(12) 0.0492(12) 0.0497(13) 0.0069(10) -0.0084(10) -0.0037(10)
C00E 0.0574(14) 0.0567(13) 0.0433(12) 0.0073(11) 0.0041(11) -0.0033(12)
C00F 0.0511(13) 0.0598(14) 0.0522(14) 0.0055(11) 0.0081(12) 0.0022(12)
C00G 0.0525(12) 0.0468(12) 0.0527(13) 0.0015(10) -0.0029(11) 0.0010(11)
C00H 0.0509(14) 0.0615(15) 0.0539(15) 0.0060(12) 0.0022(12) -0.0081(12)
C00I 0.0571(15) 0.0506(13) 0.0555(14) 0.0025(11) 0.0046(12) -0.0079(11)
C00J 0.120(3) 0.0570(17) 0.069(2) -0.0051(16) 0.015(2) -0.0170(19)
C00K 0.0615(16) 0.0756(19) 0.0513(14) -0.0005(14) -0.0020(13) -0.0021(14)
C00L 0.088(2) 0.0610(17) 0.078(2) 0.0161(15) -0.0043(18) 0.0090(17)
C00M 0.091(2) 0.0769(19) 0.0471(15) 0.0026(14) 0.0095(15) 0.0046(18)
C00N 0.195(6) 0.054(2) 0.095(3) 0.018(2) 0.034(4) 0.023(3)
C00O 0.074(2) 0.093(2) 0.0582(17) 0.0006(17) 0.0138(16) 0.0033(18)
C00P 0.085(2) 0.110(3) 0.0580(18) 0.002(2) -0.0119(18) -0.026(2)
C00Q 0.182(6) 0.0511(18) 0.101(3) -0.009(2) 0.032(4) -0.025(3)
C00R 0.129(4) 0.114(4) 0.055(2) -0.021(2) -0.002(2) -0.028(3)
C00S 0.137(5) 0.115(3) 0.058(2) -0.020(2) 0.028(2) 0.015(3)
C00T 0.160(5) 0.101(3) 0.062(2) -0.009(2) -0.011(3) -0.023(3)
C00U 0.122(4) 0.094(3) 0.064(2) 0.0171(19) -0.003(2) 0.001(3)
C00V 0.135(4) 0.072(2) 0.101(3) 0.027(2) -0.004(3) 0.027(3)
C00W 0.142(5) 0.165(6) 0.076(3) -0.014(3) 0.027(3) 0.058(5)

loop_
_atom_type_symbol
_atom_type_description
_atom_type_scat_dispersion_real
_atom_type_scat_dispersion_imag
_atom_type_scat_source
C C 0.0181 0.0091 'International Tables Vol C Tables 4.2.6.8 and 6.1.1.4'
H H 0.0000 0.0000 'International Tables Vol C Tables 4.2.6.8 and 6.1.1.4'
N N 0.0311 0.0180 'International Tables Vol C Tables 4.2.6.8 and 6.1.1.4'
O O 0.0492 0.0322 'International Tables Vol C Tables 4.2.6.8 and 6.1.1.4'

loop_
_geom_angle_atom_site_label_1
_geom_angle_atom_site_label_2
_geom_angle_atom_site_label_3
_geom_angle
_geom_angle_site_symmetry_1
_geom_angle_site_symmetry_3
_geom_angle_publ_flag
C00F O001 C00M 121.2(3) . . ?
C009 C005 C00F 107.7(2) . . ?
C009 C005 C00G 109.3(2) . . ?
C009 C005 C00I 109.6(2) . . ?
C00F C005 C00G 111.9(2) . . ?
C00I C005 C00F 110.2(2) . . ?
C00I C005 C00G 108.1(2) . . ?
C008 C006 C00D 122.3(2) . . ?
C008 C006 C00H 119.7(2) . . ?
C00H C006 C00D 117.1(2) . . ?
C006 C008 H008 117.8 . . ?
C006 C008 C00I 124.4(2) . . ?
C00I C008 H008 117.8 . . ?
N007 C009 C005 178.1(4) . . ?
C00J C00A C00C 118.5(3) . . ?
C00J C00A C00L 119.4(3) . . ?
C00L C00A C00C 122.1(3) . . ?
H00A C00B H00B 107.6 . . ?
C00C C00B H00A 108.7 . . ?
C00C C00B H00B 108.7 . . ?
C00C C00B C00D 114.4(2) . . ?
C00D C00B H00A 108.7 . . ?
C00D C00B H00B 108.7 . . ?
O002 C00C C00A 121.2(3) . . ?
O002 C00C C00B 121.0(3) . . ?
C00A C00C C00B 117.8(2) . . ?
C006 C00D C00B 110.1(2) . . ?
C006 C00D H00D 107.9 . . ?
C006 C00D C00G 112.1(2) . . ?
C00B C00D H00D 107.9 . . ?
C00G C00D C00B 110.8(2) . . ?
C00G C00D H00D 107.9 . . ?
C00K C00E C00H 123.5(3) . . ?
C00O C00E C00H 118.3(3) . . ?
C00O C00E C00K 118.3(3) . . ?
O001 C00F C005 110.2(2) . . ?
O004 C00F O001 127.1(3) . . ?
O004 C00F C005 122.7(3) . . ?
C005 C00G H00C 109.2 . . ?
C005 C00G H00E 109.2 . . ?
C00D C00G C005 112.0(2) . . ?
C00D C00G H00C 109.2 . . ?
C00D C00G H00E 109.2 . . ?
H00C C00G H00E 107.9 . . ?
O003 C00H C006 119.4(3) . . ?
O003 C00H C00E 119.8(3) . . ?
C00E C00H C006 120.8(2) . . ?
C005 C00I H00F 109.4 . . ?
C005 C00I H00G 109.4 . . ?
C008 C00I C005 111.3(2) . . ?
C008 C00I H00F 109.4 . . ?
C008 C00I H00G 109.4 . . ?
H00F C00I H00G 108.0 . . ?
C00A C00J H00J 120.4 . . ?
C00A C00J C00Q 119.3(5) . . ?
C00Q C00J H00J 120.4 . . ?
C00E C00K H00K 119.6 . . ?
C00P C00K C00E 120.9(4) . . ?
C00P C00K H00K 119.6 . . ?
C00A C00L H00L 119.6 . . ?
C00A C00L C00V 120.7(4) . . ?
C00V C00L H00L 119.6 . . ?
O001 C00M C00T 102.2(3) . . ?
O001 C00M C00U 109.8(3) . . ?
O001 C00M C00W 108.5(3) . . ?
C00U C00M C00T 111.1(4) . . ?
C00U C00M C00W 112.7(5) . . ?
C00W C00M C00T 112.0(5) . . ?
C00Q C00N H00N 119.7 . . ?
C00V C00N H00N 119.7 . . ?
C00V C00N C00Q 120.7(4) . . ?
C00E C00O H00O 120.1 . . ?
C00E C00O C00S 119.8(4) . . ?
C00S C00O H00O 120.1 . . ?
C00K C00P H00P 119.8 . . ?
C00R C00P C00K 120.4(4) . . ?
C00R C00P H00P 119.8 . . ?
C00J C00Q H00Q 119.7 . . ?
C00N C00Q C00J 120.5(5) . . ?
C00N C00Q H00Q 119.7 . . ?
C00P C00R H00R 119.9 . . ?
C00P C00R C00S 120.2(4) . . ?
C00S C00R H00R 119.9 . . ?
C00O C00S H00S 119.8 . . ?
C00R C00S C00O 120.5(4) . . ?
C00R C00S H00S 119.8 . . ?
C00M C00T H00H 109.5 . . ?
C00M C00T H00I 109.5 . . ?
C00M C00T H00M 109.5 . . ?
H00H C00T H00I 109.5 . . ?
H00H C00T H00M 109.5 . . ?
H00I C00T H00M 109.5 . . ?
C00M C00U H00T 109.5 . . ?
C00M C00U H00U 109.5 . . ?
C00M C00U H00V 109.5 . . ?
H00T C00U H00U 109.5 . . ?
H00T C00U H00V 109.5 . . ?
H00U C00U H00V 109.5 . . ?
C00L C00V H00W 120.3 . . ?
C00N C00V C00L 119.4(5) . . ?
C00N C00V H00W 120.3 . . ?
C00M C00W H00X 109.5 . . ?
C00M C00W H00Y 109.5 . . ?
C00M C00W H 109.5 . . ?
H00X C00W H00Y 109.5 . . ?
H00X C00W H 109.5 . . ?
H00Y C00W H 109.5 . . ?

loop_
_geom_bond_atom_site_label_1
_geom_bond_atom_site_label_2
_geom_bond_distance
_geom_bond_site_symmetry_2
_geom_bond_publ_flag
O001 C00F 1.318(4) . ?
O001 C00M 1.490(4) . ?
O002 C00C 1.201(4) . ?
O003 C00H 1.209(4) . ?
O004 C00F 1.183(4) . ?
C005 C009 1.474(4) . ?
C005 C00F 1.542(4) . ?
C005 C00G 1.547(3) . ?
C005 C00I 1.531(4) . ?
C006 C008 1.338(4) . ?
C006 C00D 1.518(4) . ?
C006 C00H 1.500(4) . ?
N007 C009 1.124(4) . ?
C008 H008 0.9300 . ?
C008 C00I 1.496(4) . ?
C00A C00C 1.499(4) . ?
C00A C00J 1.375(5) . ?
C00A C00L 1.386(5) . ?
C00B H00A 0.9700 . ?
C00B H00B 0.9700 . ?
C00B C00C 1.504(4) . ?
C00B C00D 1.538(4) . ?
C00D H00D 0.9800 . ?
C00D C00G 1.524(4) . ?
C00E C00H 1.487(4) . ?
C00E C00K 1.382(4) . ?
C00E C00O 1.380(5) . ?
C00G H00C 0.9700 . ?
C00G H00E 0.9700 . ?
C00I H00F 0.9700 . ?
C00I H00G 0.9700 . ?
C00J H00J 0.9300 . ?
C00J C00Q 1.401(7) . ?
C00K H00K 0.9300 . ?
C00K C00P 1.376(5) . ?
C00L H00L 0.9300 . ?
C00L C00V 1.393(5) . ?
C00M C00T 1.514(7) . ?
C00M C00U 1.498(5) . ?
C00M C00W 1.504(7) . ?
C00N H00N 0.9300 . ?
C00N C00Q 1.369(9) . ?
C00N C00V 1.357(9) . ?
C00O H00O 0.9300 . ?
C00O C00S 1.394(7) . ?
C00P H00P 0.9300 . ?
C00P C00R 1.350(7) . ?
C00Q H00Q 0.9300 . ?
C00R H00R 0.9300 . ?
C00R C00S 1.357(8) . ?
C00S H00S 0.9300 . ?
C00T H00H 0.9600 . ?
C00T H00I 0.9600 . ?
C00T H00M 0.9600 . ?
C00U H00T 0.9600 . ?
C00U H00U 0.9600 . ?
C00U H00V 0.9600 . ?
C00V H00W 0.9300 . ?
C00W H00X 0.9600 . ?
C00W H00Y 0.9600 . ?
C00W H 0.9600 . ?
